data_7057817
loop_
_publ_author_name
'Singh, Amita'
'Trivedi, Manoj'
'Singh, Pooja'
'Kociok-K\"ohn, Gabriele'
'Azad, Uday Pratap'
'Singh, Ashish Kumar'
'Kumar, Abhinav'

_publ_section_title
;
 Copper(i) tertiary phosphine xanthate complexes as single source
 precursors for copper sulfide and their application in the OER
;
_journal_issue 23
_journal_name_full 'New Journal of Chemistry'
_journal_page_first 18759
_journal_paper_doi 10.1039/C8NJ03992E
_journal_volume 42
_journal_year 2018
_chemical_formula_moiety 'C43 H36 Cu N O P2 S2, C H2 Cl2'
_chemical_formula_sum 'C44 H38 Cl2 Cu N O P2 S2'
_chemical_formula_weight 857.25
_space_group_crystal_system monoclinic
_space_group_IT_number 14
_space_group_name_Hall '-P 2ybc'
_space_group_name_H-M_alt 'P 1 21/c 1'
_symmetry_space_group_name_Hall '-P 2ybc'
_symmetry_space_group_name_H-M 'P 1 21/c 1'
_atom_sites_solution_hydrogens geom
_audit_creation_method SHELXL-2018/1
_audit_update_record
;
2018-08-01 deposited with the CCDC.
2018-10-10 downloaded from the CCDC.
;
_cell_angle_alpha 90
_cell_angle_beta 98.463(3)
_cell_angle_gamma 90
_cell_formula_units_Z 4
_cell_length_a 16.5154(5)
_cell_length_b 9.4839(3)
_cell_length_c 26.1328(8)
_cell_measurement_reflns_used 13089
_cell_measurement_temperature 150(2)
_cell_measurement_theta_max 30.0770
_cell_measurement_theta_min 3.8250
_cell_volume 4048.6(2)
_computing_cell_refinement 'CrysAlisPro 1.171.38.46 (Rigaku OD, 2015)'
_computing_data_collection 'CrysAlisPro 1.171.38.46 (Rigaku OD, 2015)'
_computing_data_reduction 'CrysAlisPro 1.171.38.46 (Rigaku OD, 2015)'
_computing_molecular_graphics 'ORTEP3 for Windows - Farrugia, L. J. J. Appl. Crystallogr. 1997, 30, 565'
_computing_publication_material
;
 'WinGX publication routines, Farrugia, 
 L. J., J. Appl. Crystallogr., 1999, 32, 837-838
;
_computing_structure_refinement
;
 SHELXL-2018/1 (Sheldrick, 2018)
 Sheldrick GM (2008) Acta Crystallogr A64:112--122 and 
 C. B. H\"ubschle, G. M. Sheldrick and B. Dittrich
 ShelXle: a Qt graphical user interface for SHELXL
 J. Appl. Cryst., 44, (2011) 1281-1284.
;
_computing_structure_solution
; 
 SHELXT
 Sheldrick, G. M. (2008). Acta Cryst. A64, 112-122.
;
_diffrn_ambient_environment N~2~
_diffrn_ambient_temperature 150.00(10)
_diffrn_detector 'CCD plate'
_diffrn_detector_area_resol_mean 8.0734
_diffrn_detector_type EosS2
_diffrn_measured_fraction_theta_full 0.998
_diffrn_measured_fraction_theta_max 0.894
_diffrn_measurement_device 'four-circle diffractometer'
_diffrn_measurement_device_type 'New Xcalibur, EosS2'
_diffrn_measurement_method '\w scans'
_diffrn_radiation_monochromator graphite
_diffrn_radiation_probe x-ray
_diffrn_radiation_type 'Mo K\a'
_diffrn_radiation_wavelength 0.71073
_diffrn_reflns_av_R_equivalents 0.0294
_diffrn_reflns_av_unetI/netI 0.0335
_diffrn_reflns_Laue_measured_fraction_full 0.998
_diffrn_reflns_Laue_measured_fraction_max 0.894
_diffrn_reflns_limit_h_max 23
_diffrn_reflns_limit_h_min -21
_diffrn_reflns_limit_k_max 13
_diffrn_reflns_limit_k_min -10
_diffrn_reflns_limit_l_max 35
_diffrn_reflns_limit_l_min -35
_diffrn_reflns_number 40493
_diffrn_reflns_point_group_measured_fraction_full 0.998
_diffrn_reflns_point_group_measured_fraction_max 0.894
_diffrn_reflns_theta_full 25.242
_diffrn_reflns_theta_max 30.450
_diffrn_reflns_theta_min 3.292
_diffrn_source 'fine-focus sealed X-ray tube'
_diffrn_source_type 'Enhance (Mo) X-ray Source'
_exptl_absorpt_coefficient_mu 0.889
_exptl_absorpt_correction_T_max 1.00000
_exptl_absorpt_correction_T_min 0.95916
_exptl_absorpt_correction_type multi-scan
_exptl_absorpt_process_details
;
CrysAlisPro 1.171.38.46 (Rigaku Oxford Diffraction, 2015)
Empirical absorption correction using spherical harmonics,
 implemented in SCALE3 ABSPACK scaling algorithm.
;
_exptl_crystal_colour colourless
_exptl_crystal_density_diffrn 1.406
_exptl_crystal_description block
_exptl_crystal_F_000 1768
_exptl_crystal_recrystallization_method 'Re-crystallisation from solvent: CH2Cl2, MeOH 1:1'
_exptl_crystal_size_max 0.610
_exptl_crystal_size_mid 0.380
_exptl_crystal_size_min 0.210
_refine_diff_density_max 0.545
_refine_diff_density_min -0.355
_refine_diff_density_rms 0.063
_refine_ls_extinction_method none
_refine_ls_goodness_of_fit_ref 1.080
_refine_ls_hydrogen_treatment constr
_refine_ls_matrix_type full
_refine_ls_number_parameters 478
_refine_ls_number_reflns 10994
_refine_ls_number_restraints 0
_refine_ls_restrained_S_all 1.080
_refine_ls_R_factor_all 0.0535
_refine_ls_R_factor_gt 0.0386
_refine_ls_shift/su_max 0.001
_refine_ls_shift/su_mean 0.000
_refine_ls_structure_factor_coef Fsqd
_refine_ls_weighting_details 'w=1/[\s^2^(Fo^2^)+(0.0271P)^2^+2.6815P] where P=(Fo^2^+2Fc^2^)/3'
_refine_ls_weighting_scheme calc
_refine_ls_wR_factor_gt 0.0767
_refine_ls_wR_factor_ref 0.0823
_reflns_Friedel_coverage 0.000
_reflns_number_gt 8978
_reflns_number_total 10994
_reflns_threshold_expression 'I > 2\s(I)'
_cod_data_source_file c8nj03992e2.cif
_cod_data_source_block 2
_cod_depositor_comments 'Adding full bibliography for 7057815--7057817.cif.'
_cod_database_code 7057817
_shelx_shelxl_version_number 2018/1
_shelx_space_group_comment
;
The symmetry employed for this shelxl refinement is uniquely defined
by the following loop, which should always be used as a source of
symmetry information in preference to the above space-group names.
They are only intended as comments.
;
_shelx_estimated_absorpt_t_min 0.613
_shelx_estimated_absorpt_t_max 0.835
_oxdiff_exptl_absorpt_empirical_full_min 0.906
_oxdiff_exptl_absorpt_empirical_full_max 1.126
_oxdiff_exptl_absorpt_empirical_details
;
Empirical correction (ABSPACK) includes:
- Absorption correction using spherical harmonics
- Frame scaling
;

loop_
_space_group_symop_operation_xyz
'x, y, z'
'-x, y+1/2, -z+1/2'
'-x, -y, -z'
'x, -y-1/2, z-1/2'

loop_
_atom_site_label
_atom_site_type_symbol
_atom_site_fract_x
_atom_site_fract_y
_atom_site_fract_z
_atom_site_U_iso_or_equiv
_atom_site_adp_type
_atom_site_occupancy
_atom_site_site_symmetry_order
_atom_site_calc_flag
_atom_site_refinement_flags_posn
_atom_site_refinement_flags_adp
Cu Cu 0.25189(2) 0.71733(2) 0.39185(2) 0.01707(6) Uani 1 1 d . .
S1 S 0.37822(3) 0.64546(5) 0.44350(2) 0.02090(10) Uani 1 1 d . .
S2 S 0.32467(3) 0.93477(5) 0.41483(2) 0.02064(10) Uani 1 1 d . .
P1 P 0.15229(3) 0.65295(5) 0.43680(2) 0.01596(9) Uani 1 1 d . .
P2 P 0.25596(3) 0.68931(5) 0.30701(2) 0.01611(9) Uani 1 1 d . .
O O 0.46282(8) 0.87993(14) 0.46984(5) 0.0255(3) Uani 1 1 d . .
N N 0.69370(11) 0.79790(19) 0.41446(8) 0.0362(4) Uani 1 1 d . .
C1 C 0.05028(10) 0.72422(18) 0.41558(7) 0.0184(3) Uani 1 1 d . .
C2 C 0.02642(12) 0.7485(2) 0.36309(8) 0.0271(4) Uani 1 1 d . .
H2 H 0.063615 0.729062 0.339508 0.032 Uiso 1 1 calc R U
C3 C -0.05079(13) 0.8005(2) 0.34459(8) 0.0324(5) Uani 1 1 d . .
H3 H -0.066368 0.815624 0.308544 0.039 Uiso 1 1 calc R U
C4 C -0.10500(13) 0.8304(2) 0.37857(9) 0.0339(5) Uani 1 1 d . .
H4 H -0.157757 0.866984 0.366072 0.041 Uiso 1 1 calc R U
C5 C -0.08223(13) 0.8068(3) 0.43070(9) 0.0427(6) Uani 1 1 d . .
H5 H -0.119596 0.826693 0.454127 0.051 Uiso 1 1 calc R U
C6 C -0.00518(13) 0.7544(3) 0.44921(8) 0.0353(5) Uani 1 1 d . .
H6 H 0.009880 0.738845 0.485271 0.042 Uiso 1 1 calc R U
C7 C 0.13737(10) 0.46179(18) 0.43617(7) 0.0177(3) Uani 1 1 d . .
C8 C 0.06152(11) 0.39743(19) 0.42328(7) 0.0220(4) Uani 1 1 d . .
H8 H 0.013724 0.453708 0.415423 0.026 Uiso 1 1 calc R U
C9 C 0.05508(13) 0.2510(2) 0.42181(8) 0.0282(4) Uani 1 1 d . .
H9 H 0.002922 0.207927 0.413252 0.034 Uiso 1 1 calc R U
C10 C 0.12434(14) 0.1683(2) 0.43275(8) 0.0315(5) Uani 1 1 d . .
H10 H 0.119992 0.068511 0.431149 0.038 Uiso 1 1 calc R U
C11 C 0.20020(13) 0.2316(2) 0.44607(8) 0.0311(5) Uani 1 1 d . .
H11 H 0.247826 0.174844 0.453932 0.037 Uiso 1 1 calc R U
C12 C 0.20679(12) 0.3769(2) 0.44796(8) 0.0254(4) Uani 1 1 d . .
H12 H 0.258947 0.419416 0.457348 0.030 Uiso 1 1 calc R U
C13 C 0.17056(10) 0.69385(18) 0.50587(7) 0.0181(3) Uani 1 1 d . .
C14 C 0.14913(11) 0.6031(2) 0.54370(7) 0.0223(4) Uani 1 1 d . .
H14 H 0.125575 0.513874 0.534029 0.027 Uiso 1 1 calc R U
C15 C 0.16209(12) 0.6427(2) 0.59553(8) 0.0262(4) Uani 1 1 d . .
H15 H 0.147363 0.580461 0.621111 0.031 Uiso 1 1 calc R U
C16 C 0.19629(12) 0.7723(2) 0.60989(8) 0.0281(4) Uani 1 1 d . .
H16 H 0.204603 0.799359 0.645268 0.034 Uiso 1 1 calc R U
C17 C 0.21849(12) 0.8627(2) 0.57272(8) 0.0286(4) Uani 1 1 d . .
H17 H 0.242151 0.951718 0.582618 0.034 Uiso 1 1 calc R U
C18 C 0.20616(11) 0.8233(2) 0.52098(8) 0.0239(4) Uani 1 1 d . .
H18 H 0.222134 0.885130 0.495676 0.029 Uiso 1 1 calc R U
C19 C 0.34321(11) 0.77308(18) 0.28366(7) 0.0195(4) Uani 1 1 d . .
C20 C 0.41963(12) 0.7542(2) 0.31351(8) 0.0280(4) Uani 1 1 d . .
H20 H 0.424488 0.698199 0.343935 0.034 Uiso 1 1 calc R U
C21 C 0.48884(13) 0.8172(3) 0.29891(9) 0.0361(5) Uani 1 1 d . .
H21 H 0.540847 0.802840 0.319149 0.043 Uiso 1 1 calc R U
C22 C 0.48229(13) 0.9004(2) 0.25518(9) 0.0351(5) Uani 1 1 d . .
H22 H 0.529490 0.944950 0.245793 0.042 Uiso 1 1 calc R U
C23 C 0.40706(13) 0.9188(2) 0.22509(9) 0.0318(5) Uani 1 1 d . .
H23 H 0.402661 0.974702 0.194642 0.038 Uiso 1 1 calc R U
C24 C 0.33753(12) 0.8556(2) 0.23932(8) 0.0254(4) Uani 1 1 d . .
H24 H 0.285862 0.868917 0.218543 0.031 Uiso 1 1 calc R U
C25 C 0.16684(11) 0.76363(19) 0.26640(7) 0.0195(4) Uani 1 1 d . .
C26 C 0.15097(13) 0.9067(2) 0.27214(9) 0.0294(4) Uani 1 1 d . .
H26 H 0.187876 0.962132 0.295198 0.035 Uiso 1 1 calc R U
C27 C 0.08222(14) 0.9690(2) 0.24472(10) 0.0394(5) Uani 1 1 d . .
H27 H 0.072768 1.067083 0.248350 0.047 Uiso 1 1 calc R U
C28 C 0.02722(13) 0.8883(3) 0.21199(9) 0.0393(6) Uani 1 1 d . .
H28 H -0.020346 0.930538 0.193331 0.047 Uiso 1 1 calc R U
C29 C 0.04168(13) 0.7469(3) 0.20657(9) 0.0363(5) Uani 1 1 d . .
H29 H 0.003643 0.691466 0.184292 0.044 Uiso 1 1 calc R U
C30 C 0.11122(11) 0.6841(2) 0.23328(8) 0.0253(4) Uani 1 1 d . .
H30 H 0.120815 0.586427 0.228892 0.030 Uiso 1 1 calc R U
C31 C 0.25898(11) 0.50914(18) 0.28353(7) 0.0193(4) Uani 1 1 d . .
C32 C 0.29027(11) 0.4736(2) 0.23866(8) 0.0246(4) Uani 1 1 d . .
H32 H 0.311818 0.544957 0.218982 0.030 Uiso 1 1 calc R U
C33 C 0.29005(13) 0.3341(2) 0.22257(9) 0.0335(5) Uani 1 1 d . .
H33 H 0.311483 0.309881 0.191931 0.040 Uiso 1 1 calc R U
C34 C 0.25864(15) 0.2307(2) 0.25117(11) 0.0437(6) Uani 1 1 d . .
H34 H 0.258670 0.135223 0.240155 0.052 Uiso 1 1 calc R U
C35 C 0.22720(17) 0.2649(2) 0.29563(11) 0.0461(6) Uani 1 1 d . .
H35 H 0.205274 0.193216 0.314982 0.055 Uiso 1 1 calc R U
C36 C 0.22764(14) 0.4045(2) 0.31210(9) 0.0319(5) Uani 1 1 d . .
H36 H 0.206493 0.428043 0.342898 0.038 Uiso 1 1 calc R U
C37 C 0.39499(10) 0.82099(18) 0.44509(7) 0.0183(3) Uani 1 1 d . .
C38 C 0.52676(11) 0.7917(2) 0.49798(8) 0.0258(4) Uani 1 1 d . .
H38A H 0.501285 0.709839 0.512910 0.031 Uiso 1 1 calc R U
H38B H 0.557088 0.846550 0.526869 0.031 Uiso 1 1 calc R U
C39 C 0.58558(11) 0.7400(2) 0.46342(7) 0.0228(4) Uani 1 1 d . .
C40 C 0.63813(13) 0.8340(2) 0.44415(9) 0.0297(4) Uani 1 1 d . .
H40 H 0.634109 0.930789 0.452776 0.036 Uiso 1 1 calc R U
C41 C 0.69959(13) 0.6608(2) 0.40375(9) 0.0333(5) Uani 1 1 d . .
H41 H 0.739968 0.632247 0.383483 0.040 Uiso 1 1 calc R U
C42 C 0.65013(13) 0.5582(2) 0.42056(9) 0.0320(5) Uani 1 1 d . .
H42 H 0.656052 0.461915 0.411765 0.038 Uiso 1 1 calc R U
C43 C 0.59175(12) 0.5993(2) 0.45054(8) 0.0278(4) Uani 1 1 d . .
H43 H 0.556234 0.531522 0.462156 0.033 Uiso 1 1 calc R U
C51 C 0.53262(15) 0.8156(2) 0.64934(10) 0.0416(6) Uani 1 1 d . .
H51A H 0.541316 0.819471 0.687610 0.050 Uiso 1 1 calc R U
H51B H 0.566322 0.890393 0.636530 0.050 Uiso 1 1 calc R U
Cl1 Cl 0.42873(4) 0.84625(8) 0.62603(3) 0.05953(19) Uani 1 1 d . .
Cl2 Cl 0.56393(4) 0.64991(7) 0.62900(3) 0.04956(16) Uani 1 1 d . .

loop_
_atom_site_aniso_label
_atom_site_aniso_U_11
_atom_site_aniso_U_22
_atom_site_aniso_U_33
_atom_site_aniso_U_23
_atom_site_aniso_U_13
_atom_site_aniso_U_12
Cu 0.01379(10) 0.02048(11) 0.01713(11) -0.00214(9) 0.00296(8) -0.00132(8)
S1 0.0167(2) 0.0190(2) 0.0259(2) 0.00159(18) -0.00064(17) -0.00121(16)
S2 0.0179(2) 0.0168(2) 0.0271(2) -0.00310(17) 0.00283(17) 0.00053(16)
P1 0.0130(2) 0.0187(2) 0.0164(2) -0.00026(17) 0.00285(16) 0.00092(16)
P2 0.0153(2) 0.0166(2) 0.0168(2) -0.00193(17) 0.00335(16) -0.00088(16)
O 0.0182(6) 0.0240(7) 0.0320(8) -0.0056(6) -0.0039(5) -0.0020(5)
N 0.0349(10) 0.0311(9) 0.0450(12) 0.0101(8) 0.0134(8) -0.0020(8)
C1 0.0157(8) 0.0180(8) 0.0217(9) 0.0001(7) 0.0036(6) 0.0005(6)
C2 0.0211(9) 0.0390(11) 0.0221(10) 0.0007(8) 0.0063(7) 0.0073(8)
C3 0.0266(11) 0.0456(12) 0.0236(11) 0.0034(9) -0.0013(8) 0.0097(9)
C4 0.0216(10) 0.0449(12) 0.0336(12) 0.0010(10) -0.0007(8) 0.0131(9)
C5 0.0266(11) 0.0720(17) 0.0310(12) 0.0024(12) 0.0097(9) 0.0212(11)
C6 0.0262(11) 0.0593(14) 0.0213(10) 0.0050(10) 0.0062(8) 0.0154(10)
C7 0.0186(8) 0.0196(8) 0.0155(8) 0.0008(7) 0.0046(6) 0.0002(7)
C8 0.0219(9) 0.0239(9) 0.0197(9) -0.0007(7) 0.0016(7) 0.0004(7)
C9 0.0323(11) 0.0268(10) 0.0247(10) -0.0016(8) 0.0010(8) -0.0087(8)
C10 0.0484(13) 0.0187(9) 0.0270(11) -0.0005(8) 0.0043(9) 0.0013(9)
C11 0.0341(11) 0.0270(10) 0.0316(11) 0.0015(9) 0.0035(9) 0.0107(9)
C12 0.0219(9) 0.0260(9) 0.0283(11) -0.0006(8) 0.0035(8) 0.0038(7)
C13 0.0144(8) 0.0230(8) 0.0169(9) -0.0001(7) 0.0019(6) 0.0042(7)
C14 0.0200(9) 0.0252(9) 0.0217(10) 0.0012(7) 0.0029(7) -0.0003(7)
C15 0.0230(10) 0.0362(11) 0.0199(10) 0.0047(8) 0.0048(7) 0.0023(8)
C16 0.0230(10) 0.0421(12) 0.0190(10) -0.0068(9) 0.0021(7) 0.0031(8)
C17 0.0264(10) 0.0318(10) 0.0279(11) -0.0095(9) 0.0051(8) -0.0046(8)
C18 0.0249(10) 0.0244(9) 0.0236(10) -0.0019(8) 0.0075(7) -0.0005(7)
C19 0.0189(9) 0.0199(8) 0.0208(9) -0.0054(7) 0.0069(7) -0.0020(7)
C20 0.0221(10) 0.0376(11) 0.0254(10) 0.0005(9) 0.0065(8) -0.0007(8)
C21 0.0186(10) 0.0558(14) 0.0349(12) -0.0049(11) 0.0075(8) -0.0045(9)
C22 0.0271(11) 0.0424(12) 0.0401(13) -0.0068(10) 0.0190(9) -0.0128(9)
C23 0.0341(11) 0.0309(11) 0.0332(12) 0.0043(9) 0.0144(9) -0.0053(9)
C24 0.0239(10) 0.0268(9) 0.0262(10) 0.0008(8) 0.0056(8) -0.0019(8)
C25 0.0184(8) 0.0233(9) 0.0180(9) 0.0025(7) 0.0061(6) 0.0005(7)
C26 0.0291(11) 0.0247(9) 0.0346(12) 0.0011(8) 0.0052(8) 0.0039(8)
C27 0.0400(13) 0.0357(12) 0.0435(14) 0.0108(10) 0.0093(10) 0.0171(10)
C28 0.0263(11) 0.0584(15) 0.0331(13) 0.0180(11) 0.0038(9) 0.0145(10)
C29 0.0231(10) 0.0572(15) 0.0270(11) 0.0068(10) -0.0023(8) -0.0045(10)
C30 0.0225(9) 0.0318(10) 0.0216(10) 0.0013(8) 0.0035(7) -0.0031(8)
C31 0.0185(8) 0.0177(8) 0.0211(9) -0.0037(7) 0.0006(7) 0.0008(7)
C32 0.0210(9) 0.0280(10) 0.0257(10) -0.0061(8) 0.0059(7) -0.0002(7)
C33 0.0265(11) 0.0375(11) 0.0378(13) -0.0179(10) 0.0088(9) 0.0007(9)
C34 0.0501(15) 0.0230(10) 0.0607(17) -0.0176(11) 0.0166(12) -0.0029(10)
C35 0.0714(18) 0.0196(10) 0.0516(16) -0.0054(10) 0.0235(13) -0.0094(11)
C36 0.0447(13) 0.0220(9) 0.0315(12) -0.0042(8) 0.0140(9) -0.0044(9)
C37 0.0151(8) 0.0225(8) 0.0177(9) -0.0043(7) 0.0036(6) -0.0021(6)
C38 0.0201(9) 0.0305(10) 0.0244(10) -0.0017(8) -0.0045(7) -0.0028(8)
C39 0.0178(9) 0.0264(9) 0.0221(9) 0.0028(7) -0.0045(7) -0.0012(7)
C40 0.0300(11) 0.0221(9) 0.0363(12) 0.0042(8) 0.0032(9) -0.0016(8)
C41 0.0297(11) 0.0370(11) 0.0346(12) 0.0071(10) 0.0089(9) 0.0062(9)
C42 0.0308(11) 0.0276(10) 0.0371(12) 0.0027(9) 0.0032(9) 0.0041(8)
C43 0.0218(10) 0.0250(9) 0.0356(12) 0.0062(8) 0.0002(8) -0.0029(8)
C51 0.0428(14) 0.0365(12) 0.0462(15) -0.0007(11) 0.0091(11) -0.0039(10)
Cl1 0.0471(4) 0.0535(4) 0.0781(5) 0.0209(4) 0.0093(3) 0.0138(3)
Cl2 0.0579(4) 0.0466(3) 0.0439(4) 0.0032(3) 0.0066(3) 0.0166(3)

loop_
_atom_type_symbol
_atom_type_description
_atom_type_scat_dispersion_real
_atom_type_scat_dispersion_imag
_atom_type_scat_source
C C 0.0033 0.0016 'International Tables Vol C Tables 4.2.6.8 and 6.1.1.4'
H H 0.0000 0.0000 'International Tables Vol C Tables 4.2.6.8 and 6.1.1.4'
N N 0.0061 0.0033 'International Tables Vol C Tables 4.2.6.8 and 6.1.1.4'
O O 0.0106 0.0060 'International Tables Vol C Tables 4.2.6.8 and 6.1.1.4'
P P 0.1023 0.0942 'International Tables Vol C Tables 4.2.6.8 and 6.1.1.4'
S S 0.1246 0.1234 'International Tables Vol C Tables 4.2.6.8 and 6.1.1.4'
Cu Cu 0.3201 1.2651 'International Tables Vol C Tables 4.2.6.8 and 6.1.1.4'
Cl Cl 0.1484 0.1585 'International Tables Vol C Tables 4.2.6.8 and 6.1.1.4'

loop_
_geom_angle_atom_site_label_1
_geom_angle_atom_site_label_2
_geom_angle_atom_site_label_3
_geom_angle
P1 Cu P2 128.055(19)
P1 Cu S1 105.722(18)
P2 Cu S1 111.743(18)
P1 Cu S2 118.580(18)
P2 Cu S2 105.089(18)
S1 Cu S2 75.190(16)
C37 S1 Cu 81.96(6)
C37 S2 Cu 81.62(6)
C1 P1 C13 103.45(8)
C1 P1 C7 104.32(8)
C13 P1 C7 102.81(8)
C1 P1 Cu 117.11(6)
C13 P1 Cu 115.62(6)
C7 P1 Cu 111.92(6)
C31 P2 C25 103.10(8)
C31 P2 C19 103.52(8)
C25 P2 C19 104.25(8)
C31 P2 Cu 116.80(6)
C25 P2 Cu 112.95(6)
C19 P2 Cu 114.72(6)
C37 O C38 119.94(14)
C40 N C41 116.74(18)
C6 C1 C2 118.22(17)
C6 C1 P1 123.32(15)
C2 C1 P1 118.46(13)
C3 C2 C1 121.06(18)
C3 C2 H2 119.5
C1 C2 H2 119.5
C4 C3 C2 119.94(19)
C4 C3 H3 120.0
C2 C3 H3 120.0
C5 C4 C3 119.65(19)
C5 C4 H4 120.2
C3 C4 H4 120.2
C4 C5 C6 120.5(2)
C4 C5 H5 119.8
C6 C5 H5 119.8
C5 C6 C1 120.7(2)
C5 C6 H6 119.7
C1 C6 H6 119.7
C8 C7 C12 118.77(16)
C8 C7 P1 123.57(14)
C12 C7 P1 117.63(13)
C7 C8 C9 120.48(18)
C7 C8 H8 119.8
C9 C8 H8 119.8
C10 C9 C8 120.17(19)
C10 C9 H9 119.9
C8 C9 H9 119.9
C9 C10 C11 119.77(18)
C9 C10 H10 120.1
C11 C10 H10 120.1
C12 C11 C10 120.22(19)
C12 C11 H11 119.9
C10 C11 H11 119.9
C11 C12 C7 120.57(18)
C11 C12 H12 119.7
C7 C12 H12 119.7
C18 C13 C14 118.89(17)
C18 C13 P1 117.95(14)
C14 C13 P1 123.15(14)
C15 C14 C13 120.30(18)
C15 C14 H14 119.8
C13 C14 H14 119.8
C16 C15 C14 120.18(18)
C16 C15 H15 119.9
C14 C15 H15 119.9
C15 C16 C17 120.03(18)
C15 C16 H16 120.0
C17 C16 H16 120.0
C16 C17 C18 120.00(19)
C16 C17 H17 120.0
C18 C17 H17 120.0
C17 C18 C13 120.58(18)
C17 C18 H18 119.7
C13 C18 H18 119.7
C24 C19 C20 118.89(17)
C24 C19 P2 124.29(14)
C20 C19 P2 116.81(14)
C21 C20 C19 120.3(2)
C21 C20 H20 119.9
C19 C20 H20 119.9
C22 C21 C20 120.3(2)
C22 C21 H21 119.8
C20 C21 H21 119.8
C21 C22 C23 119.89(18)
C21 C22 H22 120.1
C23 C22 H22 120.1
C22 C23 C24 120.1(2)
C22 C23 H23 119.9
C24 C23 H23 119.9
C19 C24 C23 120.49(19)
C19 C24 H24 119.8
C23 C24 H24 119.8
C30 C25 C26 118.55(18)
C30 C25 P2 123.77(14)
C26 C25 P2 117.49(15)
C27 C26 C25 120.9(2)
C27 C26 H26 119.6
C25 C26 H26 119.6
C26 C27 C28 119.9(2)
C26 C27 H27 120.1
C28 C27 H27 120.1
C29 C28 C27 119.7(2)
C29 C28 H28 120.1
C27 C28 H28 120.1
C28 C29 C30 120.7(2)
C28 C29 H29 119.6
C30 C29 H29 119.6
C29 C30 C25 120.2(2)
C29 C30 H30 119.9
C25 C30 H30 119.9
C36 C31 C32 119.66(17)
C36 C31 P2 117.38(14)
C32 C31 P2 122.96(14)
C33 C32 C31 120.10(19)
C33 C32 H32 120.0
C31 C32 H32 120.0
C34 C33 C32 119.9(2)
C34 C33 H33 120.1
C32 C33 H33 120.1
C35 C34 C33 120.5(2)
C35 C34 H34 119.8
C33 C34 H34 119.8
C34 C35 C36 119.9(2)
C34 C35 H35 120.0
C36 C35 H35 120.0
C31 C36 C35 120.0(2)
C31 C36 H36 120.0
C35 C36 H36 120.0
O C37 S1 123.34(13)
O C37 S2 115.43(13)
S1 C37 S2 121.23(10)
O C38 C39 111.61(16)
O C38 H38A 109.3
C39 C38 H38A 109.3
O C38 H38B 109.3
C39 C38 H38B 109.3
H38A C38 H38B 108.0
C43 C39 C40 117.27(19)
C43 C39 C38 122.59(17)
C40 C39 C38 120.12(18)
N C40 C39 124.57(19)
N C40 H40 117.7
C39 C40 H40 117.7
N C41 C42 123.6(2)
N C41 H41 118.2
C42 C41 H41 118.2
C41 C42 C43 118.3(2)
C41 C42 H42 120.8
C43 C42 H42 120.8
C39 C43 C42 119.47(19)
C39 C43 H43 120.3
C42 C43 H43 120.3
Cl1 C51 Cl2 110.98(14)
Cl1 C51 H51A 109.4
Cl2 C51 H51A 109.4
Cl1 C51 H51B 109.4
Cl2 C51 H51B 109.4
H51A C51 H51B 108.0

loop_
_geom_bond_atom_site_label_1
_geom_bond_atom_site_label_2
_geom_bond_distance
Cu P1 2.2422(5)
Cu P2 2.2439(5)
Cu S1 2.4104(5)
Cu S2 2.4178(5)
S1 C37 1.6871(18)
S2 C37 1.6935(18)
P1 C1 1.8241(18)
P1 C13 1.8272(18)
P1 C7 1.8293(18)
P2 C31 1.8187(18)
P2 C25 1.8246(18)
P2 C19 1.8273(18)
O C37 1.331(2)
O C38 1.459(2)
N C40 1.331(3)
N C41 1.337(3)
C1 C6 1.389(3)
C1 C2 1.389(3)
C2 C3 1.387(3)
C2 H2 0.9500
C3 C4 1.380(3)
C3 H3 0.9500
C4 C5 1.377(3)
C4 H4 0.9500
C5 C6 1.386(3)
C5 H5 0.9500
C6 H6 0.9500
C7 C8 1.390(2)
C7 C12 1.398(2)
C8 C9 1.392(3)
C8 H8 0.9500
C9 C10 1.382(3)
C9 H9 0.9500
C10 C11 1.386(3)
C10 H10 0.9500
C11 C12 1.383(3)
C11 H11 0.9500
C12 H12 0.9500
C13 C18 1.393(3)
C13 C14 1.395(3)
C14 C15 1.391(3)
C14 H14 0.9500
C15 C16 1.381(3)
C15 H15 0.9500
C16 C17 1.385(3)
C16 H16 0.9500
C17 C18 1.388(3)
C17 H17 0.9500
C18 H18 0.9500
C19 C24 1.390(3)
C19 C20 1.394(3)
C20 C21 1.392(3)
C20 H20 0.9500
C21 C22 1.380(3)
C21 H21 0.9500
C22 C23 1.380(3)
C22 H22 0.9500
C23 C24 1.394(3)
C23 H23 0.9500
C24 H24 0.9500
C25 C30 1.388(3)
C25 C26 1.394(3)
C26 C27 1.383(3)
C26 H26 0.9500
C27 C28 1.383(3)
C27 H27 0.9500
C28 C29 1.373(3)
C28 H28 0.9500
C29 C30 1.387(3)
C29 H29 0.9500
C30 H30 0.9500
C31 C36 1.387(3)
C31 C32 1.391(3)
C32 C33 1.388(3)
C32 H32 0.9500
C33 C34 1.380(3)
C33 H33 0.9500
C34 C35 1.379(3)
C34 H34 0.9500
C35 C36 1.392(3)
C35 H35 0.9500
C36 H36 0.9500
C38 C39 1.503(3)
C38 H38A 0.9900
C38 H38B 0.9900
C39 C43 1.383(3)
C39 C40 1.389(3)
C40 H40 0.9500
C41 C42 1.383(3)
C41 H41 0.9500
C42 C43 1.385(3)
C42 H42 0.9500
C43 H43 0.9500
C51 Cl1 1.758(3)
C51 Cl2 1.760(2)
C51 H51A 0.9900
C51 H51B 0.9900

loop_
_geom_torsion_atom_site_label_1
_geom_torsion_atom_site_label_2
_geom_torsion_atom_site_label_3
_geom_torsion_atom_site_label_4
_geom_torsion
C13 P1 C1 C6 -19.13(19)
C7 P1 C1 C6 88.11(18)
Cu P1 C1 C6 -147.58(16)
C13 P1 C1 C2 161.49(15)
C7 P1 C1 C2 -91.28(16)
Cu P1 C1 C2 33.03(17)
C6 C1 C2 C3 -0.4(3)
P1 C1 C2 C3 179.03(16)
C1 C2 C3 C4 0.6(3)
C2 C3 C4 C5 -0.7(4)
C3 C4 C5 C6 0.4(4)
C4 C5 C6 C1 -0.2(4)
C2 C1 C6 C5 0.2(3)
P1 C1 C6 C5 -179.22(19)
C1 P1 C7 C8 -1.85(18)
C13 P1 C7 C8 105.86(16)
Cu P1 C7 C8 -129.42(14)
C1 P1 C7 C12 176.30(15)
C13 P1 C7 C12 -75.99(16)
Cu P1 C7 C12 48.73(16)
C12 C7 C8 C9 -0.5(3)
P1 C7 C8 C9 177.67(15)
C7 C8 C9 C10 -0.6(3)
C8 C9 C10 C11 1.1(3)
C9 C10 C11 C12 -0.6(3)
C10 C11 C12 C7 -0.4(3)
C8 C7 C12 C11 0.9(3)
P1 C7 C12 C11 -177.30(16)
C1 P1 C13 C18 -88.87(15)
C7 P1 C13 C18 162.76(14)
Cu P1 C13 C18 40.51(15)
C1 P1 C13 C14 89.83(16)
C7 P1 C13 C14 -18.55(17)
Cu P1 C13 C14 -140.80(13)
C18 C13 C14 C15 1.0(3)
P1 C13 C14 C15 -177.71(14)
C13 C14 C15 C16 0.0(3)
C14 C15 C16 C17 -0.6(3)
C15 C16 C17 C18 0.2(3)
C16 C17 C18 C13 0.8(3)
C14 C13 C18 C17 -1.4(3)
P1 C13 C18 C17 177.37(15)
C31 P2 C19 C24 98.42(17)
C25 P2 C19 C24 -9.12(18)
Cu P2 C19 C24 -133.17(15)
C31 P2 C19 C20 -83.08(16)
C25 P2 C19 C20 169.37(15)
Cu P2 C19 C20 45.33(16)
C24 C19 C20 C21 0.0(3)
P2 C19 C20 C21 -178.62(16)
C19 C20 C21 C22 0.9(3)
C20 C21 C22 C23 -1.4(3)
C21 C22 C23 C24 1.1(3)
C20 C19 C24 C23 -0.3(3)
P2 C19 C24 C23 178.19(15)
C22 C23 C24 C19 -0.3(3)
C31 P2 C25 C30 9.73(18)
C19 P2 C25 C30 117.59(16)
Cu P2 C25 C30 -117.23(15)
C31 P2 C25 C26 -175.22(15)
C19 P2 C25 C26 -67.36(16)
Cu P2 C25 C26 57.82(16)
C30 C25 C26 C27 -1.3(3)
P2 C25 C26 C27 -176.59(17)
C25 C26 C27 C28 1.5(3)
C26 C27 C28 C29 -0.6(3)
C27 C28 C29 C30 -0.5(3)
C28 C29 C30 C25 0.7(3)
C26 C25 C30 C29 0.2(3)
P2 C25 C30 C29 175.17(15)
C25 P2 C31 C36 -100.15(17)
C19 P2 C31 C36 151.44(16)
Cu P2 C31 C36 24.33(18)
C25 P2 C31 C32 79.27(17)
C19 P2 C31 C32 -29.14(18)
Cu P2 C31 C32 -156.25(14)
C36 C31 C32 C33 0.0(3)
P2 C31 C32 C33 -179.37(15)
C31 C32 C33 C34 0.1(3)
C32 C33 C34 C35 0.2(4)
C33 C34 C35 C36 -0.5(4)
C32 C31 C36 C35 -0.4(3)
P2 C31 C36 C35 179.06(19)
C34 C35 C36 C31 0.6(4)
C38 O C37 S1 -0.8(2)
C38 O C37 S2 178.90(13)
Cu S1 C37 O -179.75(16)
Cu S1 C37 S2 0.55(10)
Cu S2 C37 O 179.73(14)
Cu S2 C37 S1 -0.55(10)
C37 O C38 C39 87.1(2)
O C38 C39 C43 -113.0(2)
O C38 C39 C40 68.8(2)
C41 N C40 C39 -1.5(3)
C43 C39 C40 N -0.2(3)
C38 C39 C40 N 178.16(19)
C40 N C41 C42 1.9(3)
N C41 C42 C43 -0.6(3)
C40 C39 C43 C42 1.5(3)
C38 C39 C43 C42 -176.83(18)
C41 C42 C43 C39 -1.1(3)
